data_7027426
loop_
_publ_author_name
'Cross, Wendy I.'
'Godfrey, Stephen M.'
'Jackson, Sheena L.'
'McAuliffe, Charles A.'
'Pritchard, Robin G.'

_publ_section_title
;
 The reaction of the tertiary phosphine sulfides R3PS
 (R&#x2005;=&#x2005;Ph, Me2N or C6H11) with X2 (X2&#x2005;=&#x2005;I2,
 Br2, IBr or ICl); structural characterisation of the CT complexes
 (Me2N)3PSI2 and Ph3PS(I0.89Br0.11)Br and the ionic compound
 [{(Me2N)3PS}2S]2+&#x2005;2[Br3]&#x2212;
;
_journal_issue 13
_journal_name_full 'Journal of the Chemical Society, Dalton Transactions'
_journal_page_first 2225
_journal_paper_doi 10.1039/a902433f
_journal_year 1999
_chemical_formula_sum 'C18 H15 Br I P S'
_chemical_formula_weight 501.14
_chemical_name_systematic
; 
 ? 
;
_space_group_IT_number 14
_symmetry_cell_setting monoclinic
_symmetry_space_group_name_Hall '-P 2yn'
_symmetry_space_group_name_H-M 'P 1 21/n 1'
_atom_sites_solution_hydrogens geom
_atom_sites_solution_primary direct
_atom_sites_solution_secondary difmap
_audit_creation_method SHELXL-97
_cell_angle_alpha 90.00
_cell_angle_beta 95.47(2)
_cell_angle_gamma 90.00
_cell_formula_units_Z 4
_cell_length_a 12.352(2)
_cell_length_b 9.3856(10)
_cell_length_c 15.298(2)
_cell_measurement_temperature 203(2)
_cell_volume 1765.4(4)
_computing_structure_refinement 'SHELXL-97 (Sheldrick, 1997)'
_computing_structure_solution 'SHELXS-97 (Sheldrick, 1990)'
_diffrn_ambient_temperature 203(2)
_diffrn_measured_fraction_theta_full 0.935
_diffrn_measured_fraction_theta_max 0.935
_diffrn_radiation_monochromator graphite
_diffrn_radiation_source 'fine-focus sealed tube'
_diffrn_radiation_type MoK\a
_diffrn_radiation_wavelength 0.71069
_diffrn_reflns_av_R_equivalents 0.0320
_diffrn_reflns_av_sigmaI/netI 0.0171
_diffrn_reflns_limit_h_max 14
_diffrn_reflns_limit_h_min 0
_diffrn_reflns_limit_k_max 11
_diffrn_reflns_limit_k_min 0
_diffrn_reflns_limit_l_max 18
_diffrn_reflns_limit_l_min -18
_diffrn_reflns_number 3249
_diffrn_reflns_theta_full 24.97
_diffrn_reflns_theta_max 24.97
_diffrn_reflns_theta_min 2.03
_exptl_absorpt_coefficient_mu 4.280
_exptl_absorpt_correction_T_max 0.4142
_exptl_absorpt_correction_T_min 0.3158
_exptl_crystal_colour 'pale brown'
_exptl_crystal_density_diffrn 1.885
_exptl_crystal_density_method 'not measured'
_exptl_crystal_description tablet
_exptl_crystal_F_000 968
_exptl_crystal_size_max 0.35
_exptl_crystal_size_mid 0.30
_exptl_crystal_size_min 0.25
_refine_diff_density_max 0.725
_refine_diff_density_min -0.664
_refine_diff_density_rms 0.092
_refine_ls_extinction_method none
_refine_ls_goodness_of_fit_ref 0.995
_refine_ls_hydrogen_treatment mixed
_refine_ls_matrix_type full
_refine_ls_number_parameters 200
_refine_ls_number_reflns 3249
_refine_ls_number_restraints 0
_refine_ls_restrained_S_all 0.995
_refine_ls_R_factor_all 0.0410
_refine_ls_R_factor_gt 0.0295
_refine_ls_shift/su_max 0.001
_refine_ls_shift/su_mean 0.000
_refine_ls_structure_factor_coef Fsqd
_refine_ls_weighting_details 'w=1/[\s^2^(Fo^2^)+(0.0502P)^2^+1.0354P] where P=(Fo^2^+2Fc^2^)/3'
_refine_ls_weighting_scheme calc
_refine_ls_wR_factor_gt 0.0724
_refine_ls_wR_factor_ref 0.0779
_reflns_number_gt 2660
_reflns_number_total 3249
_reflns_threshold_expression >2sigma(I)
_cod_data_source_file 902433fsup1.cif
_cod_data_source_block sg202a
_cod_depositor_comments
;
The following automatic conversions were performed:

'_refine_ls_weighting_scheme' value 'calc
w=1/[\s^2^(Fo^2^)+(0.0502P)^2^+1.0354P] where P=(Fo^2^+2Fc^2^)/3' was
changed to 'calc'. New tag '_refine_ls_weighting_details' was
created. The value of the new tag was set to
'w=1/[\s^2^(Fo^2^)+(0.0502P)^2^+1.0354P] where P=(Fo^2^+2Fc^2^)/3'.

Automatic conversion script
Id: cif_fix_values 3143 2015-03-26 13:38:13Z robertas 
;
_cod_original_cell_volume 1765.5(4)
_cod_original_sg_symbol_H-M 'P 2(1)/c'
_cod_database_code 7027426

loop_
_symmetry_equiv_pos_as_xyz
'x, y, z'
'-x+1/2, y+1/2, -z+1/2'
'-x, -y, -z'
'x-1/2, -y-1/2, z-1/2'

loop_
_atom_site_label
_atom_site_type_symbol
_atom_site_fract_x
_atom_site_fract_y
_atom_site_fract_z
_atom_site_U_iso_or_equiv
_atom_site_adp_type
_atom_site_occupancy
_atom_site_calc_flag
_atom_site_refinement_flags
I1 I 0.691796(19) 0.43367(3) 0.578441(16) 0.02951(11) Uani 0.888(4) d P
Br1 Br 0.691796(19) 0.43367(3) 0.578441(16) 0.02951(11) Uani 0.112(4) d P
Br2 Br 0.76304(3) 0.43959(5) 0.74967(3) 0.04105(15) Uani 1 d .
S1 S 0.60964(9) 0.44544(11) 0.41169(7) 0.0368(3) Uani 1 d .
P1 P 0.67048(8) 0.28052(10) 0.34867(6) 0.0260(2) Uani 1 d .
C1 C 0.6394(3) 0.1090(4) 0.3922(2) 0.0253(8) Uani 1 d .
C2 C 0.6950(3) 0.0644(4) 0.4710(3) 0.0355(9) Uani 1 d .
H2 H 0.7507 0.1212 0.4991 0.043 Uiso 1 calc R
C3 C 0.6680(4) -0.0630(5) 0.5074(3) 0.0410(10) Uani 1 d .
H3 H 0.7051 -0.0926 0.5608 0.049 Uiso 1 calc R
C4 C 0.5880(4) -0.1476(4) 0.4672(3) 0.0387(10) Uani 1 d .
H4 H 0.5704 -0.2345 0.4929 0.046 Uiso 1 calc R
C5 C 0.5333(4) -0.1049(4) 0.3889(3) 0.0398(10) Uani 1 d .
H5 H 0.4789 -0.1634 0.3608 0.048 Uiso 1 calc R
C6 C 0.5583(3) 0.0239(4) 0.3515(2) 0.0324(9) Uani 1 d .
H6 H 0.5201 0.0534 0.2985 0.039 Uiso 1 calc R
C7 C 0.8155(3) 0.2902(4) 0.3486(2) 0.0272(8) Uani 1 d .
C8 C 0.8719(3) 0.4113(4) 0.3783(2) 0.0308(8) Uani 1 d .
H8 H 0.8344 0.4890 0.3998 0.037 Uiso 1 calc R
C9 C 0.9832(3) 0.4174(4) 0.3761(3) 0.0375(10) Uani 1 d .
H9 H 1.0218 0.4982 0.3978 0.045 Uiso 1 calc R
C10 C 1.0380(3) 0.3057(4) 0.3423(3) 0.0387(10) Uani 1 d .
H10 H 1.1136 0.3114 0.3397 0.046 Uiso 1 calc R
C11 C 0.9826(3) 0.1861(4) 0.3124(3) 0.0377(10) Uani 1 d .
H11 H 1.0205 0.1104 0.2892 0.045 Uiso 1 calc R
C12 C 0.8718(3) 0.1759(4) 0.3162(3) 0.0325(9) Uani 1 d .
H12 H 0.8346 0.0925 0.2972 0.039 Uiso 1 calc R
C13 C 0.6068(3) 0.2912(4) 0.2377(2) 0.0271(8) Uani 1 d .
C14 C 0.4948(3) 0.3131(4) 0.2265(2) 0.0320(9) Uani 1 d .
H14 H 0.4550 0.3213 0.2756 0.038 Uiso 1 calc R
C15 C 0.4424(3) 0.3225(4) 0.1429(3) 0.0376(10) Uani 1 d .
H15 H 0.3666 0.3351 0.1352 0.045 Uiso 1 calc R
C16 C 0.5008(4) 0.3135(4) 0.0712(3) 0.0413(10) Uani 1 d .
H16 H 0.4650 0.3225 0.0144 0.050 Uiso 1 calc R
C17 C 0.6114(4) 0.2912(4) 0.0820(3) 0.0396(10) Uani 1 d .
H17 H 0.6507 0.2828 0.0325 0.047 Uiso 1 calc R
C18 C 0.6651(3) 0.2812(4) 0.1652(2) 0.0334(9) Uani 1 d .
H18 H 0.7408 0.2676 0.1724 0.040 Uiso 1 calc R

loop_
_atom_site_aniso_label
_atom_site_aniso_U_11
_atom_site_aniso_U_22
_atom_site_aniso_U_33
_atom_site_aniso_U_23
_atom_site_aniso_U_13
_atom_site_aniso_U_12
I1 0.02502(15) 0.03291(16) 0.02995(16) -0.00570(11) -0.00081(10) 0.00158(11)
Br1 0.02502(15) 0.03291(16) 0.02995(16) -0.00570(11) -0.00081(10) 0.00158(11)
Br2 0.0358(2) 0.0602(3) 0.0265(2) -0.00271(18) -0.00033(17) -0.0009(2)
S1 0.0376(6) 0.0364(6) 0.0341(6) -0.0092(4) -0.0083(5) 0.0118(5)
P1 0.0257(5) 0.0263(5) 0.0244(5) -0.0016(4) -0.0055(4) 0.0009(4)
C1 0.0276(19) 0.0276(19) 0.0204(17) -0.0015(14) 0.0005(15) 0.0020(15)
C2 0.038(2) 0.039(2) 0.028(2) -0.0019(18) -0.0071(17) 0.0044(19)
C3 0.053(3) 0.043(2) 0.026(2) 0.0074(18) 0.0020(19) 0.013(2)
C4 0.053(3) 0.026(2) 0.039(2) 0.0054(18) 0.018(2) 0.0041(19)
C5 0.041(2) 0.037(2) 0.042(2) -0.0004(19) 0.009(2) -0.0076(19)
C6 0.036(2) 0.035(2) 0.025(2) 0.0031(16) -0.0021(17) -0.0018(18)
C7 0.0297(19) 0.0245(18) 0.0258(18) 0.0023(15) -0.0055(15) -0.0007(16)
C8 0.036(2) 0.027(2) 0.028(2) -0.0020(16) -0.0032(17) 0.0000(17)
C9 0.039(2) 0.034(2) 0.038(2) 0.0021(18) -0.0033(19) -0.0094(19)
C10 0.028(2) 0.044(2) 0.043(2) 0.011(2) -0.0014(18) 0.0017(19)
C11 0.034(2) 0.030(2) 0.050(3) 0.0044(19) 0.0040(19) 0.0050(18)
C12 0.032(2) 0.0236(19) 0.041(2) -0.0040(16) 0.0011(18) -0.0033(16)
C13 0.0315(19) 0.0230(18) 0.0246(18) 0.0018(15) -0.0084(16) -0.0032(16)
C14 0.036(2) 0.033(2) 0.0256(19) 0.0027(16) -0.0042(16) 0.0073(18)
C15 0.036(2) 0.041(2) 0.033(2) -0.0039(18) -0.0121(18) 0.0014(19)
C16 0.054(3) 0.040(2) 0.027(2) 0.0010(18) -0.013(2) -0.008(2)
C17 0.050(3) 0.043(2) 0.025(2) -0.0045(18) 0.0013(19) -0.009(2)
C18 0.034(2) 0.033(2) 0.031(2) -0.0004(17) -0.0044(17) -0.0065(18)

loop_
_atom_type_symbol
_atom_type_description
_atom_type_scat_dispersion_real
_atom_type_scat_dispersion_imag
_atom_type_scat_source
C C 0.0033 0.0016 'International Tables Vol C Tables 4.2.6.8 and 6.1.1.4'
H H 0.0000 0.0000 'International Tables Vol C Tables 4.2.6.8 and 6.1.1.4'
P P 0.1023 0.0942 'International Tables Vol C Tables 4.2.6.8 and 6.1.1.4'
Br Br -0.2901 2.4595 'International Tables Vol C Tables 4.2.6.8 and 6.1.1.4'
I I -0.4742 1.8119 'International Tables Vol C Tables 4.2.6.8 and 6.1.1.4'
S S 0.1246 0.1234 'International Tables Vol C Tables 4.2.6.8 and 6.1.1.4'

loop_
_geom_angle_atom_site_label_1
_geom_angle_atom_site_label_2
_geom_angle_atom_site_label_3
_geom_angle
S1 I1 Br2 175.13(2)
P1 S1 I1 107.63(5)
C7 P1 C1 107.11(17)
C7 P1 C13 110.01(17)
C1 P1 C13 107.99(16)
C7 P1 S1 112.39(13)
C1 P1 S1 114.21(12)
C13 P1 S1 105.03(13)
C6 C1 C2 119.5(3)
C6 C1 P1 121.5(3)
C2 C1 P1 118.9(3)
C3 C2 C1 119.5(4)
C4 C3 C2 121.1(4)
C3 C4 C5 119.7(4)
C4 C5 C6 120.2(4)
C5 C6 C1 119.9(4)
C8 C7 C12 119.7(4)
C8 C7 P1 120.8(3)
C12 C7 P1 119.5(3)
C9 C8 C7 119.7(4)
C10 C9 C8 120.4(4)
C11 C10 C9 120.1(4)
C10 C11 C12 120.6(4)
C11 C12 C7 119.5(4)
C18 C13 C14 119.9(3)
C18 C13 P1 122.5(3)
C14 C13 P1 117.6(3)
C15 C14 C13 119.8(4)
C16 C15 C14 120.2(4)
C17 C16 C15 120.3(4)
C16 C17 C18 120.3(4)
C13 C18 C17 119.6(4)

loop_
_geom_bond_atom_site_label_1
_geom_bond_atom_site_label_2
_geom_bond_distance
I1 S1 2.6564(11)
I1 Br2 2.6832(6)
S1 P1 2.0070(14)
P1 C7 1.794(4)
P1 C1 1.797(4)
P1 C13 1.804(4)
C1 C6 1.382(5)
C1 C2 1.395(5)
C2 C3 1.374(6)
C3 C4 1.367(6)
C4 C5 1.377(6)
C5 C6 1.385(5)
C7 C8 1.387(5)
C7 C12 1.395(5)
C8 C9 1.380(6)
C9 C10 1.374(6)
C10 C11 1.370(6)
C11 C12 1.378(5)
C13 C18 1.383(5)
C13 C14 1.394(5)
C14 C15 1.379(5)
C15 C16 1.372(6)
C16 C17 1.377(6)
C17 C18 1.381(5)
